data_1539986
loop_
_publ_author_name
'Zandbergen, H.W.'

_publ_section_title
;
 Neutron Powder Diffraction and Magnetic Measurements on Tl Mn I3 and Tl
 Fe I3
;
_journal_name_full 'Journal of Solid State Chemistry'
_journal_page_first 189
_journal_page_last 203
_journal_volume 37
_journal_year 1981
_chemical_formula_sum 'Fe I3 Tl'
_chemical_name_systematic 'Tl Fe I3'
_space_group_IT_number 62
_symmetry_space_group_name_Hall '-P 2ac 2n'
_symmetry_space_group_name_H-M 'P n m a'
_cell_angle_alpha 90
_cell_angle_beta 90
_cell_angle_gamma 90
_cell_formula_units_Z 4
_cell_length_a 9.967
_cell_length_b 4.2407
_cell_length_c 15.981
_cell_volume 675.470
_citation_journal_id_ASTM JSSCBI
_cod_data_source_file Zandbergen_JSSCBI_1981_1322.cif
_cod_data_source_block Fe1I3Tl1
_cod_original_cell_volume 675.4698
_cod_original_formula_sum 'Fe1 I3 Tl1'
_cod_database_code 1539986

loop_
_symmetry_equiv_pos_as_xyz
x,y,z
-x+1/2,-y,z+1/2
x+1/2,-y+1/2,-z+1/2
-x,y+1/2,-z
-x,-y,-z
x-1/2,y,-z-1/2
-x-1/2,y-1/2,z-1/2
x,-y-1/2,z

loop_
_atom_site_label
_atom_site_type_symbol
_atom_site_fract_x
_atom_site_fract_y
_atom_site_fract_z
_atom_site_occupancy
_atom_site_U_iso_or_equiv
I1 I-1 0.2772 0.25 0.7885 1 0.0
I2 I-1 0.1714 0.25 0.5068 1 0.0
I3 I-1 0.0222 0.25 0.1043 1 0.0
Fe1 Fe+2 0.1619 0.25 0.9458 1 0.0
Tl1 Tl+1 0.4442 0.25 0.1734 1 0.0
